data_7241350
loop_
_publ_author_name
'Kia, Reza'

_publ_section_title
;
 Non-covalent Sulfoxide&#x2026;(Nitrosyl Group) Interactions Involving
 Coordinated Nitrosyl in a Ru(II) Nitrosyl Complex with \a-Diimine Ligand:
 Structural and Computational Studies
;
_journal_name_full CrystEngComm
_journal_paper_doi 10.1039/D0CE01063D
_journal_year 2020
_chemical_formula_moiety
;
C36 H40 Cl3 N3 O Ru, C2 H6 O S [+ solvent]
;
_chemical_formula_sum 'C38 H46 Cl3 N3 O2 Ru S'
_chemical_formula_weight 816.26
_space_group_crystal_system monoclinic
_space_group_IT_number 14
_space_group_name_Hall '-P 2yn'
_space_group_name_H-M_alt 'P 1 21/n 1'
_atom_sites_solution_hydrogens geom
_audit_creation_method SHELXL-2018/3
_audit_update_record
;
2020-10-01 deposited with the CCDC.	2020-10-05 downloaded from the CCDC.
;
_cell_angle_alpha 90
_cell_angle_beta 95.385(1)
_cell_angle_gamma 90
_cell_formula_units_Z 4
_cell_length_a 12.2664(1)
_cell_length_b 25.5555(2)
_cell_length_c 14.0136(1)
_cell_measurement_reflns_used 18709
_cell_measurement_temperature 150(2)
_cell_measurement_theta_max 73.0030
_cell_measurement_theta_min 3.6110
_cell_volume 4373.51(6)
_computing_cell_refinement 'CrysAlisPro 1.171.38.43'
_computing_data_collection 'CrysAlisPro 1.171.38.43'
_computing_data_reduction 'CrysAlisPro 1.171.38.43'
_computing_molecular_graphics SHELXTL
_computing_publication_material SHELXTL
_computing_structure_refinement 'SHELXL-2016/6 (Sheldrick, 2016)'
_computing_structure_solution OLEX2
_diffrn_ambient_temperature 150(2)
_diffrn_detector_area_resol_mean 8.1150
_diffrn_measured_fraction_theta_full 1.000
_diffrn_measured_fraction_theta_max 0.994
_diffrn_measurement_device_type 'SuperNova, Dual, Cu at zero, EosS2'
_diffrn_measurement_method '\w scans'
_diffrn_radiation_type 'Cu K\a'
_diffrn_radiation_wavelength 1.54184
_diffrn_reflns_av_R_equivalents 0.0388
_diffrn_reflns_av_unetI/netI 0.0314
_diffrn_reflns_Laue_measured_fraction_full 1.000
_diffrn_reflns_Laue_measured_fraction_max 0.994
_diffrn_reflns_limit_h_max 15
_diffrn_reflns_limit_h_min -12
_diffrn_reflns_limit_k_max 31
_diffrn_reflns_limit_k_min -31
_diffrn_reflns_limit_l_max 16
_diffrn_reflns_limit_l_min -17
_diffrn_reflns_number 34889
_diffrn_reflns_point_group_measured_fraction_full 1.000
_diffrn_reflns_point_group_measured_fraction_max 0.994
_diffrn_reflns_theta_full 67.684
_diffrn_reflns_theta_max 73.105
_diffrn_reflns_theta_min 3.609
_diffrn_source 'micro-focus sealed X-ray tube'
_diffrn_source_type 'SuperNova (Cu) X-ray Source'
_exptl_absorpt_coefficient_mu 5.283
_exptl_absorpt_correction_type multi-scan
_exptl_absorpt_process_details
;
CrysAlisPro 1.171.38.46 (Rigaku Oxford Diffraction, 2015)
Empirical absorption correction using spherical harmonics,
 implemented in SCALE3 ABSPACK scaling algorithm.
;
_exptl_crystal_colour brown
_exptl_crystal_density_diffrn 1.240
_exptl_crystal_description plate
_exptl_crystal_F_000 1688
_exptl_crystal_size_max 0.110
_exptl_crystal_size_mid 0.080
_exptl_crystal_size_min 0.040
_exptl_transmission_factor_max 1.00000
_exptl_transmission_factor_min 0.68975
_refine_diff_density_max 1.368
_refine_diff_density_min -0.923
_refine_diff_density_rms 0.117
_refine_ls_extinction_method none
_refine_ls_goodness_of_fit_ref 1.288
_refine_ls_hydrogen_treatment constr
_refine_ls_matrix_type full
_refine_ls_number_parameters 443
_refine_ls_number_reflns 8702
_refine_ls_number_restraints 0
_refine_ls_restrained_S_all 1.288
_refine_ls_R_factor_all 0.0641
_refine_ls_R_factor_gt 0.0617
_refine_ls_shift/su_max 0.001
_refine_ls_shift/su_mean 0.000
_refine_ls_structure_factor_coef Fsqd
_refine_ls_weighting_details 'w=1/[\s^2^(Fo^2^)+(0.0003P)^2^+32.7881P] where P=(Fo^2^+2Fc^2^)/3'
_refine_ls_weighting_scheme calc
_refine_ls_wR_factor_gt 0.1424
_refine_ls_wR_factor_ref 0.1433
_reflns_Friedel_coverage 0.000
_reflns_number_gt 8253
_reflns_number_total 8702
_reflns_threshold_expression 'I > 2\s(I)'
_cod_data_source_file d0ce01063d2.cif
_cod_data_source_block complex
_cod_original_sg_symbol_H-M 'P 21/n'
_cod_database_code 7241350
_shelx_shelxl_version_number 2018/3
_shelx_space_group_comment
;
The symmetry employed for this shelxl refinement is uniquely defined
by the following loop, which should always be used as a source of
symmetry information in preference to the above space-group names.
They are only intended as comments.
;
_shelx_estimated_absorpt_t_min 0.594
_shelx_estimated_absorpt_t_max 0.816

loop_
_space_group_symop_operation_xyz
'x, y, z'
'-x+1/2, y+1/2, -z+1/2'
'-x, -y, -z'
'x-1/2, -y-1/2, z-1/2'

loop_
_atom_site_label
_atom_site_type_symbol
_atom_site_fract_x
_atom_site_fract_y
_atom_site_fract_z
_atom_site_U_iso_or_equiv
_atom_site_adp_type
_atom_site_occupancy
_atom_site_site_symmetry_order
_atom_site_calc_flag
_atom_site_refinement_flags_posn
_atom_site_refinement_flags_adp
_atom_site_refinement_flags_occupancy
_atom_site_disorder_assembly
_atom_site_disorder_group
C1 C 0.2557(4) 0.4313(2) 0.2824(4) 0.0165(10) Uani 1 1 d . . . . .
C2 C 0.2483(4) 0.4206(2) 0.1831(4) 0.0177(10) Uani 1 1 d . . . . .
C3 C 0.2398(5) 0.4636(2) 0.1218(4) 0.0282(13) Uani 1 1 d . . . . .
H3 H 0.234650 0.458085 0.055945 0.034 Uiso 1 1 calc R U . . .
C4 C 0.2388(5) 0.5146(2) 0.1566(5) 0.0328(14) Uani 1 1 d . . . . .
H4 H 0.234359 0.542681 0.114254 0.039 Uiso 1 1 calc R U . . .
C5 C 0.2443(5) 0.5231(2) 0.2527(5) 0.0316(14) Uani 1 1 d . . . . .
H5 H 0.241900 0.557274 0.275155 0.038 Uiso 1 1 calc R U . . .
C6 C 0.2536(4) 0.4819(2) 0.3189(4) 0.0224(11) Uani 1 1 d . . . . .
C7 C 0.3683(4) 0.37152(19) 0.3739(4) 0.0149(10) Uani 1 1 d . . . . .
C8 C 0.4767(4) 0.3870(2) 0.3480(4) 0.0180(10) Uani 1 1 d . . . . .
C9 C 0.5158(5) 0.4217(2) 0.2836(4) 0.0228(11) Uani 1 1 d . . . . .
H9 H 0.467967 0.442795 0.245185 0.027 Uiso 1 1 calc R U . . .
C10 C 0.6286(5) 0.4244(2) 0.2773(4) 0.0278(13) Uani 1 1 d . . . . .
H10 H 0.654981 0.447651 0.233857 0.033 Uiso 1 1 calc R U . . .
C11 C 0.7026(4) 0.3939(2) 0.3332(4) 0.0257(12) Uani 1 1 d . . . . .
H11 H 0.777033 0.396762 0.326465 0.031 Uiso 1 1 calc R U . . .
C12 C 0.6656(4) 0.3586(2) 0.4002(4) 0.0200(11) Uani 1 1 d . . . . .
C13 C 0.7308(4) 0.3248(2) 0.4626(4) 0.0267(13) Uani 1 1 d . . . . .
H13 H 0.806579 0.325235 0.462668 0.032 Uiso 1 1 calc R U . . .
C14 C 0.6821(5) 0.2913(2) 0.5230(4) 0.0273(12) Uani 1 1 d . . . . .
H14 H 0.726667 0.269527 0.562960 0.033 Uiso 1 1 calc R U . . .
C15 C 0.5671(4) 0.2886(2) 0.5271(4) 0.0219(11) Uani 1 1 d . . . . .
H15 H 0.536384 0.265370 0.568144 0.026 Uiso 1 1 calc R U . . .
C16 C 0.5023(4) 0.3216(2) 0.4679(4) 0.0161(10) Uani 1 1 d . . . . .
C17 C 0.3843(4) 0.32982(19) 0.4489(3) 0.0140(9) Uani 1 1 d . . . . .
C18 C 0.5517(4) 0.35578(19) 0.4063(4) 0.0155(10) Uani 1 1 d . . . . .
C19 C 0.3166(4) 0.2805(2) 0.5731(4) 0.0186(10) Uani 1 1 d . . . . .
C20 C 0.3522(4) 0.3050(2) 0.6594(4) 0.0242(12) Uani 1 1 d . . . . .
C21 C 0.3704(5) 0.2744(3) 0.7407(4) 0.0335(15) Uani 1 1 d . . . . .
H21 H 0.392890 0.290163 0.799082 0.040 Uiso 1 1 calc R U . . .
C22 C 0.3555(5) 0.2202(3) 0.7367(5) 0.0365(16) Uani 1 1 d . . . . .
H22 H 0.368624 0.200078 0.791770 0.044 Uiso 1 1 calc R U . . .
C23 C 0.3214(5) 0.1970(3) 0.6508(5) 0.0322(14) Uani 1 1 d . . . . .
H23 H 0.312301 0.160887 0.648431 0.039 Uiso 1 1 calc R U . . .
C24 C 0.2998(4) 0.2262(2) 0.5665(4) 0.0222(11) Uani 1 1 d . . . . .
C25 C 0.2637(5) 0.4945(2) 0.4256(5) 0.0295(13) Uani 1 1 d . . . . .
H25 H 0.272045 0.461456 0.460990 0.035 Uiso 1 1 calc R U . . .
C26 C 0.1615(6) 0.5226(3) 0.4560(6) 0.0414(16) Uani 1 1 d . . . . .
H26A H 0.152742 0.555472 0.423128 0.062 Uiso 1 1 calc R U . . .
H26B H 0.169982 0.528505 0.523894 0.062 Uiso 1 1 calc R U . . .
H26C H 0.098077 0.501198 0.439833 0.062 Uiso 1 1 calc R U . . .
C27 C 0.3667(6) 0.5277(3) 0.4518(6) 0.0451(18) Uani 1 1 d . . . . .
H27A H 0.430045 0.509141 0.434791 0.068 Uiso 1 1 calc R U . . .
H27B H 0.373865 0.534520 0.519482 0.068 Uiso 1 1 calc R U . . .
H27C H 0.360393 0.560279 0.417529 0.068 Uiso 1 1 calc R U . . .
C28 C 0.2478(4) 0.3658(2) 0.1414(4) 0.0229(11) Uani 1 1 d . . . . .
H28 H 0.264317 0.340825 0.193835 0.027 Uiso 1 1 calc R U . . .
C29 C 0.1331(5) 0.3538(3) 0.0926(5) 0.0319(14) Uani 1 1 d . . . . .
H29A H 0.114532 0.378979 0.042913 0.048 Uiso 1 1 calc R U . . .
H29B H 0.080549 0.355490 0.139129 0.048 Uiso 1 1 calc R U . . .
H29C H 0.132520 0.319323 0.065211 0.048 Uiso 1 1 calc R U . . .
C30 C 0.3333(5) 0.3594(3) 0.0692(4) 0.0336(14) Uani 1 1 d . . . . .
H30A H 0.315665 0.382326 0.015705 0.050 Uiso 1 1 calc R U . . .
H30B H 0.333278 0.323847 0.047256 0.050 Uiso 1 1 calc R U . . .
H30C H 0.404414 0.368105 0.099548 0.050 Uiso 1 1 calc R U . . .
C31 C 0.3744(5) 0.3638(3) 0.6722(5) 0.0340(14) Uani 1 1 d . . . . .
H31 H 0.356449 0.381419 0.610620 0.041 Uiso 1 1 calc R U . . .
C32 C 0.3026(6) 0.3867(3) 0.7460(5) 0.050(2) Uani 1 1 d . . . . .
H32A H 0.321887 0.370846 0.807352 0.075 Uiso 1 1 calc R U . . .
H32B H 0.226986 0.379866 0.726043 0.075 Uiso 1 1 calc R U . . .
H32C H 0.314189 0.423840 0.750774 0.075 Uiso 1 1 calc R U . . .
C33 C 0.4951(6) 0.3746(3) 0.7066(5) 0.0468(18) Uani 1 1 d . . . . .
H33A H 0.507464 0.411679 0.709347 0.070 Uiso 1 1 calc R U . . .
H33B H 0.541186 0.359054 0.662712 0.070 Uiso 1 1 calc R U . . .
H33C H 0.511864 0.359774 0.769206 0.070 Uiso 1 1 calc R U . . .
C34 C 0.2711(5) 0.1978(2) 0.4734(5) 0.0309(14) Uani 1 1 d . . . . .
H34 H 0.253723 0.223775 0.422766 0.037 Uiso 1 1 calc R U . . .
C35 C 0.1722(6) 0.1613(3) 0.4774(7) 0.051(2) Uani 1 1 d . . . . .
H35A H 0.192448 0.132072 0.518438 0.077 Uiso 1 1 calc R U . . .
H35B H 0.149021 0.148827 0.414130 0.077 Uiso 1 1 calc R U . . .
H35C H 0.113231 0.180052 0.502290 0.077 Uiso 1 1 calc R U . . .
C36 C 0.3690(6) 0.1653(3) 0.4478(5) 0.0398(16) Uani 1 1 d . . . . .
H36A H 0.428707 0.188207 0.437114 0.060 Uiso 1 1 calc R U . . .
H36B H 0.348627 0.145539 0.390663 0.060 Uiso 1 1 calc R U . . .
H36C H 0.390999 0.141863 0.499529 0.060 Uiso 1 1 calc R U . . .
C37 C 0.4370(8) 0.1751(3) 0.2050(6) 0.056(2) Uani 1 1 d . . . . .
H37A H 0.472589 0.163759 0.265419 0.083 Uiso 1 1 calc R U . . .
H37B H 0.476639 0.162177 0.153977 0.083 Uiso 1 1 calc R U . . .
H37C H 0.363525 0.161778 0.197571 0.083 Uiso 1 1 calc R U . . .
C38 C 0.5760(6) 0.2564(5) 0.2270(7) 0.075(3) Uani 1 1 d . . . . .
H38A H 0.588252 0.293389 0.233955 0.112 Uiso 1 1 calc R U . . .
H38B H 0.614726 0.243411 0.175505 0.112 Uiso 1 1 calc R U . . .
H38C H 0.602016 0.239022 0.285490 0.112 Uiso 1 1 calc R U . . .
N1 N 0.2698(3) 0.38770(16) 0.3497(3) 0.0138(8) Uani 1 1 d . . . . .
N2 N 0.2997(3) 0.31200(16) 0.4860(3) 0.0148(8) Uani 1 1 d . . . . .
N3 N 0.1487(3) 0.29307(17) 0.3153(3) 0.0170(9) Uani 1 1 d . . . . .
O1 O 0.1343(3) 0.26135(17) 0.2612(3) 0.0287(9) Uani 1 1 d . . . . .
O2 O 0.3790(3) 0.26355(17) 0.2859(3) 0.0322(10) Uani 1 1 d . . . . .
Cl1 Cl 0.13854(11) 0.39523(6) 0.53778(10) 0.0271(3) Uani 1 1 d . . . . .
Cl2 Cl 0.00717(10) 0.38742(5) 0.32789(10) 0.0226(3) Uani 1 1 d . . . . .
Cl3 Cl 0.02836(10) 0.28444(5) 0.47945(10) 0.0244(3) Uani 1 1 d . . . . .
Ru1 Ru 0.15238(3) 0.34030(2) 0.40875(3) 0.01334(10) Uani 1 1 d . . . . .
S1 S 0.43389(12) 0.24432(6) 0.20140(11) 0.0291(3) Uani 1 1 d . . . . .

loop_
_atom_site_aniso_label
_atom_site_aniso_U_11
_atom_site_aniso_U_22
_atom_site_aniso_U_33
_atom_site_aniso_U_23
_atom_site_aniso_U_13
_atom_site_aniso_U_12
C1 0.011(2) 0.013(2) 0.025(3) 0.008(2) -0.0012(19) 0.0009(18)
C2 0.013(2) 0.019(3) 0.020(3) 0.010(2) -0.0028(19) -0.0014(19)
C3 0.024(3) 0.032(3) 0.027(3) 0.013(3) -0.005(2) -0.003(2)
C4 0.032(3) 0.022(3) 0.043(4) 0.019(3) -0.005(3) 0.000(2)
C5 0.035(3) 0.011(3) 0.049(4) 0.005(3) 0.004(3) 0.004(2)
C6 0.016(2) 0.018(3) 0.033(3) 0.003(2) 0.001(2) 0.000(2)
C7 0.012(2) 0.014(2) 0.019(2) -0.0015(19) 0.0008(18) -0.0007(18)
C8 0.010(2) 0.018(2) 0.026(3) -0.003(2) 0.0015(19) 0.0005(19)
C9 0.025(3) 0.019(3) 0.024(3) 0.008(2) 0.002(2) -0.001(2)
C10 0.024(3) 0.031(3) 0.028(3) 0.005(2) 0.003(2) -0.009(2)
C11 0.012(2) 0.029(3) 0.037(3) -0.005(3) 0.008(2) -0.003(2)
C12 0.014(2) 0.022(3) 0.024(3) -0.010(2) 0.003(2) 0.001(2)
C13 0.012(2) 0.031(3) 0.036(3) -0.012(3) -0.002(2) 0.005(2)
C14 0.019(3) 0.030(3) 0.031(3) 0.003(2) -0.007(2) 0.007(2)
C15 0.016(3) 0.021(3) 0.028(3) 0.002(2) -0.001(2) 0.004(2)
C16 0.011(2) 0.019(2) 0.017(2) -0.003(2) -0.0031(18) 0.0016(19)
C17 0.011(2) 0.015(2) 0.015(2) -0.0003(18) -0.0018(18) 0.0006(18)
C18 0.010(2) 0.016(2) 0.021(2) -0.0036(19) 0.0021(19) -0.0001(18)
C19 0.010(2) 0.028(3) 0.017(2) 0.008(2) 0.0011(18) 0.003(2)
C20 0.018(3) 0.033(3) 0.021(3) 0.007(2) 0.001(2) 0.006(2)
C21 0.020(3) 0.060(4) 0.020(3) 0.007(3) -0.001(2) 0.013(3)
C22 0.029(3) 0.054(4) 0.028(3) 0.025(3) 0.008(3) 0.012(3)
C23 0.025(3) 0.034(3) 0.038(4) 0.020(3) 0.003(3) 0.002(2)
C24 0.013(2) 0.025(3) 0.029(3) 0.014(2) 0.002(2) 0.003(2)
C25 0.029(3) 0.020(3) 0.038(3) -0.008(2) 0.002(3) 0.000(2)
C26 0.047(4) 0.030(3) 0.049(4) -0.007(3) 0.011(3) 0.008(3)
C27 0.045(4) 0.041(4) 0.050(4) -0.016(3) 0.004(3) -0.008(3)
C28 0.022(3) 0.026(3) 0.020(3) 0.003(2) -0.002(2) -0.001(2)
C29 0.030(3) 0.032(3) 0.032(3) -0.003(3) -0.007(3) -0.007(3)
C30 0.041(4) 0.038(3) 0.023(3) -0.005(3) 0.006(3) 0.000(3)
C31 0.036(3) 0.042(4) 0.023(3) -0.002(3) -0.007(3) 0.006(3)
C32 0.050(4) 0.068(5) 0.031(4) -0.017(4) -0.008(3) 0.021(4)
C33 0.049(4) 0.054(5) 0.036(4) -0.014(3) -0.001(3) -0.007(4)
C34 0.033(3) 0.019(3) 0.038(3) 0.009(3) -0.009(3) -0.002(2)
C35 0.038(4) 0.033(4) 0.080(6) 0.000(4) -0.012(4) -0.010(3)
C36 0.043(4) 0.038(4) 0.038(4) 0.003(3) 0.003(3) -0.003(3)
C37 0.092(7) 0.038(4) 0.039(4) 0.004(3) 0.019(4) 0.018(4)
C38 0.030(4) 0.135(10) 0.060(6) -0.055(6) 0.008(4) -0.009(5)
N1 0.013(2) 0.013(2) 0.015(2) 0.0017(16) 0.0008(15) 0.0001(15)
N2 0.0127(19) 0.015(2) 0.016(2) 0.0015(16) -0.0015(16) 0.0016(16)
N3 0.0096(19) 0.020(2) 0.021(2) 0.0083(19) 0.0005(16) -0.0003(16)
O1 0.030(2) 0.029(2) 0.027(2) -0.0081(18) 0.0015(17) -0.0038(17)
O2 0.028(2) 0.031(2) 0.038(2) -0.0063(19) 0.0104(19) 0.0010(18)
Cl1 0.0282(7) 0.0287(7) 0.0247(7) -0.0063(5) 0.0036(5) 0.0039(5)
Cl2 0.0132(5) 0.0245(6) 0.0288(7) 0.0066(5) -0.0042(5) 0.0041(5)
Cl3 0.0161(6) 0.0291(7) 0.0284(7) 0.0092(5) 0.0049(5) -0.0021(5)
Ru1 0.00981(17) 0.01496(18) 0.01487(18) 0.00209(14) -0.00077(12) 0.00051(14)
S1 0.0233(7) 0.0356(8) 0.0286(7) -0.0085(6) 0.0029(6) -0.0018(6)

loop_
_atom_type_symbol
_atom_type_description
_atom_type_scat_dispersion_real
_atom_type_scat_dispersion_imag
_atom_type_scat_source
C C 0.0181 0.0091 'International Tables Vol C Tables 4.2.6.8 and 6.1.1.4'
H H 0.0000 0.0000 'International Tables Vol C Tables 4.2.6.8 and 6.1.1.4'
N N 0.0311 0.0180 'International Tables Vol C Tables 4.2.6.8 and 6.1.1.4'
O O 0.0492 0.0322 'International Tables Vol C Tables 4.2.6.8 and 6.1.1.4'
Cl Cl 0.3639 0.7018 'International Tables Vol C Tables 4.2.6.8 and 6.1.1.4'
Ru Ru 0.0552 3.2960 'International Tables Vol C Tables 4.2.6.8 and 6.1.1.4'
S S 0.3331 0.5567 'International Tables Vol C Tables 4.2.6.8 and 6.1.1.4'

loop_
_geom_angle_atom_site_label_1
_geom_angle_atom_site_label_2
_geom_angle_atom_site_label_3
_geom_angle
_geom_angle_site_symmetry_1
_geom_angle_site_symmetry_3
_geom_angle_publ_flag
C6 C1 C2 122.7(5) . . ?
C6 C1 N1 118.5(5) . . ?
C2 C1 N1 118.8(4) . . ?
C3 C2 C1 116.7(5) . . ?
C3 C2 C28 119.6(5) . . ?
C1 C2 C28 123.8(4) . . ?
C4 C3 C2 121.7(6) . . ?
C4 C3 H3 119.1 . . ?
C2 C3 H3 119.1 . . ?
C5 C4 C3 119.7(5) . . ?
C5 C4 H4 120.2 . . ?
C3 C4 H4 120.2 . . ?
C4 C5 C6 121.9(6) . . ?
C4 C5 H5 119.0 . . ?
C6 C5 H5 119.0 . . ?
C1 C6 C5 117.3(5) . . ?
C1 C6 C25 123.7(5) . . ?
C5 C6 C25 119.1(5) . . ?
N1 C7 C8 134.2(5) . . ?
N1 C7 C17 118.0(4) . . ?
C8 C7 C17 107.7(4) . . ?
C9 C8 C18 119.4(5) . . ?
C9 C8 C7 135.4(5) . . ?
C18 C8 C7 105.1(4) . . ?
C8 C9 C10 118.6(5) . . ?
C8 C9 H9 120.7 . . ?
C10 C9 H9 120.7 . . ?
C11 C10 C9 122.6(5) . . ?
C11 C10 H10 118.7 . . ?
C9 C10 H10 118.7 . . ?
C10 C11 C12 120.3(5) . . ?
C10 C11 H11 119.9 . . ?
C12 C11 H11 119.9 . . ?
C11 C12 C18 117.1(5) . . ?
C11 C12 C13 127.1(5) . . ?
C18 C12 C13 115.8(5) . . ?
C14 C13 C12 120.3(5) . . ?
C14 C13 H13 119.9 . . ?
C12 C13 H13 119.9 . . ?
C13 C14 C15 123.0(5) . . ?
C13 C14 H14 118.5 . . ?
C15 C14 H14 118.5 . . ?
C16 C15 C14 117.6(5) . . ?
C16 C15 H15 121.2 . . ?
C14 C15 H15 121.2 . . ?
C15 C16 C18 119.5(5) . . ?
C15 C16 C17 134.5(5) . . ?
C18 C16 C17 106.0(4) . . ?
N2 C17 C16 134.2(5) . . ?
N2 C17 C7 118.6(4) . . ?
C16 C17 C7 107.0(4) . . ?
C16 C18 C12 123.7(5) . . ?
C16 C18 C8 114.2(4) . . ?
C12 C18 C8 122.0(5) . . ?
C20 C19 C24 122.1(5) . . ?
C20 C19 N2 119.0(5) . . ?
C24 C19 N2 118.8(5) . . ?
C21 C20 C19 118.3(6) . . ?
C21 C20 C31 116.3(6) . . ?
C19 C20 C31 125.3(5) . . ?
C20 C21 C22 121.1(6) . . ?
C20 C21 H21 119.5 . . ?
C22 C21 H21 119.5 . . ?
C23 C22 C21 119.5(6) . . ?
C23 C22 H22 120.2 . . ?
C21 C22 H22 120.2 . . ?
C22 C23 C24 121.8(6) . . ?
C22 C23 H23 119.1 . . ?
C24 C23 H23 119.1 . . ?
C23 C24 C19 117.1(6) . . ?
C23 C24 C34 119.0(5) . . ?
C19 C24 C34 123.6(5) . . ?
C6 C25 C27 109.9(5) . . ?
C6 C25 C26 112.2(5) . . ?
C27 C25 C26 110.4(5) . . ?
C6 C25 H25 108.1 . . ?
C27 C25 H25 108.1 . . ?
C26 C25 H25 108.1 . . ?
C25 C26 H26A 109.5 . . ?
C25 C26 H26B 109.5 . . ?
H26A C26 H26B 109.5 . . ?
C25 C26 H26C 109.5 . . ?
H26A C26 H26C 109.5 . . ?
H26B C26 H26C 109.5 . . ?
C25 C27 H27A 109.5 . . ?
C25 C27 H27B 109.5 . . ?
H27A C27 H27B 109.5 . . ?
C25 C27 H27C 109.5 . . ?
H27A C27 H27C 109.5 . . ?
H27B C27 H27C 109.5 . . ?
C2 C28 C30 112.0(5) . . ?
C2 C28 C29 109.1(5) . . ?
C30 C28 C29 109.8(5) . . ?
C2 C28 H28 108.6 . . ?
C30 C28 H28 108.6 . . ?
C29 C28 H28 108.6 . . ?
C28 C29 H29A 109.5 . . ?
C28 C29 H29B 109.5 . . ?
H29A C29 H29B 109.5 . . ?
C28 C29 H29C 109.5 . . ?
H29A C29 H29C 109.5 . . ?
H29B C29 H29C 109.5 . . ?
C28 C30 H30A 109.5 . . ?
C28 C30 H30B 109.5 . . ?
H30A C30 H30B 109.5 . . ?
C28 C30 H30C 109.5 . . ?
H30A C30 H30C 109.5 . . ?
H30B C30 H30C 109.5 . . ?
C32 C31 C20 110.2(6) . . ?
C32 C31 C33 108.5(6) . . ?
C20 C31 C33 111.5(6) . . ?
C32 C31 H31 108.9 . . ?
C20 C31 H31 108.9 . . ?
C33 C31 H31 108.9 . . ?
C31 C32 H32A 109.5 . . ?
C31 C32 H32B 109.5 . . ?
H32A C32 H32B 109.5 . . ?
C31 C32 H32C 109.5 . . ?
H32A C32 H32C 109.5 . . ?
H32B C32 H32C 109.5 . . ?
C31 C33 H33A 109.5 . . ?
C31 C33 H33B 109.5 . . ?
H33A C33 H33B 109.5 . . ?
C31 C33 H33C 109.5 . . ?
H33A C33 H33C 109.5 . . ?
H33B C33 H33C 109.5 . . ?
C24 C34 C36 109.9(5) . . ?
C24 C34 C35 112.5(6) . . ?
C36 C34 C35 108.6(6) . . ?
C24 C34 H34 108.6 . . ?
C36 C34 H34 108.6 . . ?
C35 C34 H34 108.6 . . ?
C34 C35 H35A 109.5 . . ?
C34 C35 H35B 109.5 . . ?
H35A C35 H35B 109.5 . . ?
C34 C35 H35C 109.5 . . ?
H35A C35 H35C 109.5 . . ?
H35B C35 H35C 109.5 . . ?
C34 C36 H36A 109.5 . . ?
C34 C36 H36B 109.5 . . ?
H36A C36 H36B 109.5 . . ?
C34 C36 H36C 109.5 . . ?
H36A C36 H36C 109.5 . . ?
H36B C36 H36C 109.5 . . ?
S1 C37 H37A 109.5 . . ?
S1 C37 H37B 109.5 . . ?
H37A C37 H37B 109.5 . . ?
S1 C37 H37C 109.5 . . ?
H37A C37 H37C 109.5 . . ?
H37B C37 H37C 109.5 . . ?
S1 C38 H38A 109.5 . . ?
S1 C38 H38B 109.5 . . ?
H38A C38 H38B 109.5 . . ?
S1 C38 H38C 109.5 . . ?
H38A C38 H38C 109.5 . . ?
H38B C38 H38C 109.5 . . ?
C7 N1 C1 117.7(4) . . ?
C7 N1 Ru1 111.7(3) . . ?
C1 N1 Ru1 130.4(3) . . ?
C17 N2 C19 118.5(4) . . ?
C17 N2 Ru1 110.5(3) . . ?
C19 N2 Ru1 130.9(3) . . ?
O1 N3 Ru1 171.1(4) . . ?
N3 Ru1 N1 94.13(17) . . ?
N3 Ru1 N2 96.04(17) . . ?
N1 Ru1 N2 79.48(16) . . ?
N3 Ru1 Cl1 172.33(14) . . ?
N1 Ru1 Cl1 93.51(12) . . ?
N2 Ru1 Cl1 85.99(12) . . ?
N3 Ru1 Cl2 91.53(14) . . ?
N1 Ru1 Cl2 91.78(11) . . ?
N2 Ru1 Cl2 168.81(12) . . ?
Cl1 Ru1 Cl2 87.59(5) . . ?
N3 Ru1 Cl3 85.75(14) . . ?
N1 Ru1 Cl3 176.90(12) . . ?
N2 Ru1 Cl3 97.44(12) . . ?
Cl1 Ru1 Cl3 86.65(5) . . ?
Cl2 Ru1 Cl3 91.32(5) . . ?
O2 S1 C37 108.4(3) . . ?
O2 S1 C38 106.8(3) . . ?
C37 S1 C38 98.6(5) . . ?

loop_
_geom_bond_atom_site_label_1
_geom_bond_atom_site_label_2
_geom_bond_distance
_geom_bond_site_symmetry_2
_geom_bond_publ_flag
C1 C6 1.392(7) . ?
C1 C2 1.413(7) . ?
C1 N1 1.459(6) . ?
C2 C3 1.392(7) . ?
C2 C28 1.517(8) . ?
C3 C4 1.391(9) . ?
C3 H3 0.9300 . ?
C4 C5 1.360(10) . ?
C4 H4 0.9300 . ?
C5 C6 1.400(8) . ?
C5 H5 0.9300 . ?
C6 C25 1.523(8) . ?
C7 N1 1.292(6) . ?
C7 C8 1.465(7) . ?
C7 C17 1.497(7) . ?
C8 C9 1.384(7) . ?
C8 C18 1.416(7) . ?
C9 C10 1.396(8) . ?
C9 H9 0.9300 . ?
C10 C11 1.382(8) . ?
C10 H10 0.9300 . ?
C11 C12 1.409(8) . ?
C11 H11 0.9300 . ?
C12 C18 1.410(7) . ?
C12 C13 1.421(8) . ?
C13 C14 1.378(9) . ?
C13 H13 0.9300 . ?
C14 C15 1.419(8) . ?
C14 H14 0.9300 . ?
C15 C16 1.381(7) . ?
C15 H15 0.9300 . ?
C16 C18 1.405(7) . ?
C16 C17 1.462(6) . ?
C17 N2 1.286(6) . ?
C19 C20 1.395(8) . ?
C19 C24 1.404(8) . ?
C19 N2 1.461(6) . ?
C20 C21 1.382(8) . ?
C20 C31 1.537(9) . ?
C21 C22 1.396(10) . ?
C21 H21 0.9300 . ?
C22 C23 1.372(10) . ?
C22 H22 0.9300 . ?
C23 C24 1.400(8) . ?
C23 H23 0.9300 . ?
C24 C34 1.505(9) . ?
C25 C27 1.538(9) . ?
C25 C26 1.538(9) . ?
C25 H25 0.9800 . ?
C26 H26A 0.9600 . ?
C26 H26B 0.9600 . ?
C26 H26C 0.9600 . ?
C27 H27A 0.9600 . ?
C27 H27B 0.9600 . ?
C27 H27C 0.9600 . ?
C28 C30 1.532(8) . ?
C28 C29 1.537(8) . ?
C28 H28 0.9800 . ?
C29 H29A 0.9600 . ?
C29 H29B 0.9600 . ?
C29 H29C 0.9600 . ?
C30 H30A 0.9600 . ?
C30 H30B 0.9600 . ?
C30 H30C 0.9600 . ?
C31 C32 1.535(9) . ?
C31 C33 1.538(9) . ?
C31 H31 0.9800 . ?
C32 H32A 0.9600 . ?
C32 H32B 0.9600 . ?
C32 H32C 0.9600 . ?
C33 H33A 0.9600 . ?
C33 H33B 0.9600 . ?
C33 H33C 0.9600 . ?
C34 C36 1.530(9) . ?
C34 C35 1.537(9) . ?
C34 H34 0.9800 . ?
C35 H35A 0.9600 . ?
C35 H35B 0.9600 . ?
C35 H35C 0.9600 . ?
C36 H36A 0.9600 . ?
C36 H36B 0.9600 . ?
C36 H36C 0.9600 . ?
C37 S1 1.770(8) . ?
C37 H37A 0.9600 . ?
C37 H37B 0.9600 . ?
C37 H37C 0.9600 . ?
C38 S1 1.774(8) . ?
C38 H38A 0.9600 . ?
C38 H38B 0.9600 . ?
C38 H38C 0.9600 . ?
N1 Ru1 2.110(4) . ?
N2 Ru1 2.144(4) . ?
N3 O1 1.113(6) . ?
N3 Ru1 1.779(5) . ?
O2 S1 1.500(4) . ?
Cl1 Ru1 2.3078(14) . ?
Cl2 Ru1 2.3512(12) . ?
Cl3 Ru1 2.3698(13) . ?

loop_
_geom_torsion_atom_site_label_1
_geom_torsion_atom_site_label_2
_geom_torsion_atom_site_label_3
_geom_torsion_atom_site_label_4
_geom_torsion
_geom_torsion_site_symmetry_1
_geom_torsion_site_symmetry_2
_geom_torsion_site_symmetry_3
_geom_torsion_site_symmetry_4
_geom_torsion_publ_flag
C6 C1 C2 C3 0.7(8) . . . . ?
N1 C1 C2 C3 -177.2(4) . . . . ?
C6 C1 C2 C28 -178.6(5) . . . . ?
N1 C1 C2 C28 3.5(7) . . . . ?
C1 C2 C3 C4 0.1(8) . . . . ?
C28 C2 C3 C4 179.4(5) . . . . ?
C2 C3 C4 C5 -1.1(9) . . . . ?
C3 C4 C5 C6 1.5(10) . . . . ?
C2 C1 C6 C5 -0.3(8) . . . . ?
N1 C1 C6 C5 177.5(5) . . . . ?
C2 C1 C6 C25 -178.8(5) . . . . ?
N1 C1 C6 C25 -0.9(8) . . . . ?
C4 C5 C6 C1 -0.8(9) . . . . ?
C4 C5 C6 C25 177.7(6) . . . . ?
N1 C7 C8 C9 -5.7(11) . . . . ?
C17 C7 C8 C9 178.3(6) . . . . ?
N1 C7 C8 C18 175.6(6) . . . . ?
C17 C7 C8 C18 -0.4(5) . . . . ?
C18 C8 C9 C10 0.7(8) . . . . ?
C7 C8 C9 C10 -177.9(6) . . . . ?
C8 C9 C10 C11 -0.2(9) . . . . ?
C9 C10 C11 C12 -0.5(9) . . . . ?
C10 C11 C12 C18 0.6(8) . . . . ?
C10 C11 C12 C13 -179.9(6) . . . . ?
C11 C12 C13 C14 -178.4(6) . . . . ?
C18 C12 C13 C14 1.0(8) . . . . ?
C12 C13 C14 C15 -0.2(9) . . . . ?
C13 C14 C15 C16 -0.6(9) . . . . ?
C14 C15 C16 C18 0.5(8) . . . . ?
C14 C15 C16 C17 178.1(6) . . . . ?
C15 C16 C17 N2 6.3(11) . . . . ?
C18 C16 C17 N2 -175.8(6) . . . . ?
C15 C16 C17 C7 -178.8(6) . . . . ?
C18 C16 C17 C7 -1.0(5) . . . . ?
N1 C7 C17 N2 -0.1(7) . . . . ?
C8 C7 C17 N2 176.7(4) . . . . ?
N1 C7 C17 C16 -175.9(4) . . . . ?
C8 C7 C17 C16 0.9(5) . . . . ?
C15 C16 C18 C12 0.4(8) . . . . ?
C17 C16 C18 C12 -177.9(5) . . . . ?
C15 C16 C18 C8 179.0(5) . . . . ?
C17 C16 C18 C8 0.8(6) . . . . ?
C11 C12 C18 C16 178.4(5) . . . . ?
C13 C12 C18 C16 -1.1(8) . . . . ?
C11 C12 C18 C8 -0.1(8) . . . . ?
C13 C12 C18 C8 -179.6(5) . . . . ?
C9 C8 C18 C16 -179.2(5) . . . . ?
C7 C8 C18 C16 -0.2(6) . . . . ?
C9 C8 C18 C12 -0.5(8) . . . . ?
C7 C8 C18 C12 178.4(5) . . . . ?
C24 C19 C20 C21 -0.5(8) . . . . ?
N2 C19 C20 C21 -178.4(5) . . . . ?
C24 C19 C20 C31 178.9(5) . . . . ?
N2 C19 C20 C31 1.0(8) . . . . ?
C19 C20 C21 C22 1.1(9) . . . . ?
C31 C20 C21 C22 -178.3(6) . . . . ?
C20 C21 C22 C23 -0.6(9) . . . . ?
C21 C22 C23 C24 -0.6(9) . . . . ?
C22 C23 C24 C19 1.2(8) . . . . ?
C22 C23 C24 C34 175.3(6) . . . . ?
C20 C19 C24 C23 -0.6(8) . . . . ?
N2 C19 C24 C23 177.3(5) . . . . ?
C20 C19 C24 C34 -174.4(5) . . . . ?
N2 C19 C24 C34 3.5(8) . . . . ?
C1 C6 C25 C27 118.2(6) . . . . ?
C5 C6 C25 C27 -60.2(7) . . . . ?
C1 C6 C25 C26 -118.6(6) . . . . ?
C5 C6 C25 C26 63.0(7) . . . . ?
C3 C2 C28 C30 52.5(7) . . . . ?
C1 C2 C28 C30 -128.3(5) . . . . ?
C3 C2 C28 C29 -69.3(6) . . . . ?
C1 C2 C28 C29 109.9(6) . . . . ?
C21 C20 C31 C32 -58.9(7) . . . . ?
C19 C20 C31 C32 121.7(6) . . . . ?
C21 C20 C31 C33 61.7(7) . . . . ?
C19 C20 C31 C33 -117.7(6) . . . . ?
C23 C24 C34 C36 -65.1(7) . . . . ?
C19 C24 C34 C36 108.6(6) . . . . ?
C23 C24 C34 C35 56.0(7) . . . . ?
C19 C24 C34 C35 -130.4(6) . . . . ?
C8 C7 N1 C1 -0.6(8) . . . . ?
C17 C7 N1 C1 175.0(4) . . . . ?
C8 C7 N1 Ru1 174.6(5) . . . . ?
C17 C7 N1 Ru1 -9.7(6) . . . . ?
C6 C1 N1 C7 -92.0(6) . . . . ?
C2 C1 N1 C7 85.9(6) . . . . ?
C6 C1 N1 Ru1 93.7(5) . . . . ?
C2 C1 N1 Ru1 -88.3(5) . . . . ?
C16 C17 N2 C19 8.0(8) . . . . ?
C7 C17 N2 C19 -166.4(4) . . . . ?
C16 C17 N2 Ru1 -176.1(5) . . . . ?
C7 C17 N2 Ru1 9.6(5) . . . . ?
C20 C19 N2 C17 72.0(6) . . . . ?
C24 C19 N2 C17 -106.0(6) . . . . ?
C20 C19 N2 Ru1 -103.1(5) . . . . ?
C24 C19 N2 Ru1 78.9(6) . . . . ?
